data_4342324
loop_
_publ_author_name
'Wang, Yi'
'Stoyko, Stanislav'
'Bobev, Svilen'

_publ_section_title
;
 Quaternary Pnictides with Complex, Noncentrosymmetric Structures.
 Synthesis and Structural Characterization of the New Zintl Phases
 Na11Ca2Al3Sb8, Na4CaGaSb3, and Na15Ca3In5Sb12.
;
_journal_issue 4
_journal_name_full 'Inorganic chemistry'
_journal_page_first 1931
_journal_page_last 1939
_journal_paper_doi 10.1021/ic502822v
_journal_volume 54
_journal_year 2015
_chemical_formula_sum 'Al3 Ca2 Na11 Sb8'
_chemical_formula_weight 1387.99
_chemical_name_systematic
; 
 ? 
;
_space_group_IT_number 31
_symmetry_cell_setting orthorhombic
_symmetry_space_group_name_Hall 'P 2ac -2'
_symmetry_space_group_name_H-M 'P m n 21'
_atom_sites_solution_primary direct
_atom_sites_solution_secondary difmap
_audit_creation_method SHELXL-97
_cell_angle_alpha 90.00
_cell_angle_beta 90.00
_cell_angle_gamma 90.00
_cell_formula_units_Z 2
_cell_length_a 18.9690(15)
_cell_length_b 8.8533(7)
_cell_length_c 7.9304(7)
_cell_measurement_reflns_used 4157
_cell_measurement_temperature 200(2)
_cell_measurement_theta_max 29.17
_cell_measurement_theta_min 2.54
_cell_volume 1331.82(19)
_computing_cell_refinement 'Bruker SMART'
_computing_data_collection 'Bruker SMART'
_computing_data_reduction 'Bruker SAINT'
_computing_molecular_graphics 'Bruker SHELXTL'
_computing_publication_material 'Bruker SHELXTL'
_computing_structure_refinement 'SHELXL-97 (Sheldrick, 1997)'
_computing_structure_solution 'SHELXS-97 (Sheldrick, 1990)'
_diffrn_ambient_temperature 200(2)
_diffrn_measured_fraction_theta_full 0.987
_diffrn_measured_fraction_theta_max 0.987
_diffrn_measurement_device_type 'CCD area detector'
_diffrn_measurement_method 'phi and omega scans'
_diffrn_radiation_monochromator graphite
_diffrn_radiation_source 'fine-focus sealed tube'
_diffrn_radiation_type MoK\a
_diffrn_radiation_wavelength 0.71073
_diffrn_reflns_av_R_equivalents 0.0432
_diffrn_reflns_av_sigmaI/netI 0.0340
_diffrn_reflns_limit_h_max 25
_diffrn_reflns_limit_h_min -25
_diffrn_reflns_limit_k_max 12
_diffrn_reflns_limit_k_min -12
_diffrn_reflns_limit_l_max 10
_diffrn_reflns_limit_l_min -10
_diffrn_reflns_number 18375
_diffrn_reflns_theta_full 29.57
_diffrn_reflns_theta_max 29.57
_diffrn_reflns_theta_min 2.15
_exptl_absorpt_coefficient_mu 8.635
_exptl_absorpt_correction_T_max 0.7131
_exptl_absorpt_correction_T_min 0.4474
_exptl_absorpt_correction_type multi-scan
_exptl_absorpt_process_details SADABS
_exptl_crystal_colour grey-silver
_exptl_crystal_density_diffrn 3.461
_exptl_crystal_density_method 'not measured'
_exptl_crystal_description irregular
_exptl_crystal_F_000 1216
_exptl_crystal_size_max 0.11
_exptl_crystal_size_mid 0.09
_exptl_crystal_size_min 0.04
_refine_diff_density_max 1.738
_refine_diff_density_min -1.161
_refine_diff_density_rms 0.184
_refine_ls_abs_structure_details 'Flack H D (1983), Acta Cryst. A39, 876-881'
_refine_ls_abs_structure_Flack 0.02(4)
_refine_ls_extinction_method none
_refine_ls_goodness_of_fit_ref 1.051
_refine_ls_matrix_type full
_refine_ls_number_parameters 119
_refine_ls_number_reflns 3716
_refine_ls_number_restraints 1
_refine_ls_restrained_S_all 1.051
_refine_ls_R_factor_all 0.0359
_refine_ls_R_factor_gt 0.0288
_refine_ls_shift/su_max 0.002
_refine_ls_shift/su_mean 0.000
_refine_ls_structure_factor_coef Fsqd
_refine_ls_weighting_details 'calc w=1/[\s^2^(Fo^2^)+(0.0290P)^2^+0.0425P] where P=(Fo^2^+2Fc^2^)/3'
_refine_ls_weighting_scheme calc
_refine_ls_wR_factor_gt 0.0598
_refine_ls_wR_factor_ref 0.0625
_reflns_number_gt 3307
_reflns_number_total 3716
_reflns_threshold_expression >2sigma(I)
_cod_data_source_file ic502822v_si_002.cif
_cod_data_source_block I
_cod_depositor_comments
;
The following automatic conversions were performed:

'_symmetry_cell_setting' value 'Orthorhombic' changed to
'orthorhombic' according to
/usr/data/users/saulius/crontab/automatic-downloads/rss-feeds/ACS/lib/dictionaries/cif_core.dic
dictionary named 'cif_core.dic' version 2.4.2 from 2011-04-26.

Automatic conversion script
Id: cif_fix_values 3008 2015-01-20 13:52:24Z robertas 

 Adding full bibliography for 4342324--4342327.cif.
;
_cod_original_sg_symbol_H-M Pmn2(1)
_cod_database_code 4342324

loop_
_symmetry_equiv_pos_as_xyz
'x, y, z'
'-x+1/2, -y, z+1/2'
'x+1/2, -y, z+1/2'
'-x, y, z'

loop_
_atom_site_label
_atom_site_type_symbol
_atom_site_fract_x
_atom_site_fract_y
_atom_site_fract_z
_atom_site_U_iso_or_equiv
_atom_site_adp_type
_atom_site_occupancy
_atom_site_symmetry_multiplicity
_atom_site_calc_flag
_atom_site_refinement_flags
Sb1 Sb 0.88524(2) 0.86329(5) 0.68533(5) 0.02080(11) Uani 1 1 d .
Sb2 Sb 0.73090(2) 0.33106(5) 0.73499(7) 0.02420(10) Uani 1 1 d .
Sb3 Sb 0.62648(2) 0.87782(5) 0.72050(6) 0.02009(10) Uani 1 1 d .
Sb4 Sb 0.0000 0.68140(7) 0.26790(7) 0.01966(14) Uani 1 2 d S
Sb5 Sb 0.0000 0.40164(6) 0.72684(9) 0.02151(12) Uani 1 2 d S
Al1 Al 0.87721(10) 0.8351(2) 0.3371(3) 0.0207(4) Uani 1 1 d .
Al2 Al 0.0000 0.6862(3) 0.6153(4) 0.0199(6) Uani 1 2 d S
Ca1 Ca 0.75599(9) 0.9466(2) 0.9845(2) 0.0245(4) Uani 0.50 1 d P
Na1 Na 0.75599(9) 0.9466(2) 0.9845(2) 0.0245(4) Uani 0.50 1 d P
Ca2 Ca 0.0000 0.0809(2) 0.4897(3) 0.0284(5) Uani 1 2 d S
Na2 Na 0.88174(16) 0.5935(4) 0.9494(5) 0.0377(7) Uani 1 1 d .
Na3 Na 0.74994(15) 0.6654(3) 0.6288(4) 0.0286(7) Uani 1 1 d .
Na4 Na 0.63065(15) 0.5715(4) 0.9546(4) 0.0341(7) Uani 1 1 d .
Na5 Na 0.62418(14) 0.8027(3) 0.3255(4) 0.0289(7) Uani 1 1 d .
Na6 Na 0.0000 0.9484(4) -0.0001(5) 0.0264(8) Uani 1 2 d S
Na7 Na 0.0000 0.3384(4) 0.1289(6) 0.0285(9) Uani 1 2 d S

loop_
_atom_site_aniso_label
_atom_site_aniso_U_11
_atom_site_aniso_U_22
_atom_site_aniso_U_33
_atom_site_aniso_U_23
_atom_site_aniso_U_13
_atom_site_aniso_U_12
Sb1 0.0202(2) 0.0245(2) 0.0177(2) 0.00067(17) 0.00048(18) 0.00010(16)
Sb2 0.01970(19) 0.0278(2) 0.0251(2) 0.0002(2) 0.00078(19) -0.00171(16)
Sb3 0.01886(17) 0.0219(2) 0.0195(2) -0.00091(19) 0.00028(18) -0.00028(14)
Sb4 0.0181(3) 0.0220(3) 0.0189(4) 0.0001(2) 0.000 0.000
Sb5 0.0204(3) 0.0239(3) 0.0202(3) 0.0023(3) 0.000 0.000
Al1 0.0203(10) 0.0230(11) 0.0188(11) -0.0002(8) -0.0009(8) 0.0006(8)
Al2 0.0195(14) 0.0215(15) 0.0188(15) 0.0000(11) 0.000 0.000
Ca1 0.0221(9) 0.0310(10) 0.0204(10) -0.0011(8) -0.0025(7) -0.0009(8)
Na1 0.0221(9) 0.0310(10) 0.0204(10) -0.0011(8) -0.0025(7) -0.0009(8)
Ca2 0.0260(10) 0.0351(12) 0.0241(11) 0.0025(9) 0.000 0.000
Na2 0.0414(17) 0.0392(18) 0.0325(18) 0.0078(14) 0.0097(14) 0.0148(14)
Na3 0.0238(15) 0.0303(16) 0.0318(17) -0.0017(12) 0.0050(12) -0.0007(12)
Na4 0.0353(17) 0.0381(17) 0.0290(18) 0.0035(14) 0.0090(13) 0.0075(13)
Na5 0.0263(15) 0.0313(17) 0.0290(17) -0.0019(13) 0.0009(12) 0.0032(12)
Na6 0.027(2) 0.026(2) 0.026(2) 0.0045(16) 0.000 0.000
Na7 0.029(2) 0.024(2) 0.032(2) 0.0028(16) 0.000 0.000

loop_
_atom_type_symbol
_atom_type_description
_atom_type_scat_dispersion_real
_atom_type_scat_dispersion_imag
_atom_type_scat_source
Na Na 0.0362 0.0249 'International Tables Vol C Tables 4.2.6.8 and 6.1.1.4'
Al Al 0.0645 0.0514 'International Tables Vol C Tables 4.2.6.8 and 6.1.1.4'
Ca Ca 0.2262 0.3064 'International Tables Vol C Tables 4.2.6.8 and 6.1.1.4'
Sb Sb -0.5866 1.5461 'International Tables Vol C Tables 4.2.6.8 and 6.1.1.4'

loop_
_geom_angle_atom_site_label_1
_geom_angle_atom_site_label_2
_geom_angle_atom_site_label_3
_geom_angle
_geom_angle_site_symmetry_1
_geom_angle_site_symmetry_3
Al2 Sb1 Al1 77.92(7) 1_655 .
Al2 Sb1 Na3 107.54(8) 1_655 .
Al1 Sb1 Na3 76.29(7) . .
Al2 Sb1 Na5 130.60(7) 1_655 2_675
Al1 Sb1 Na5 115.48(8) . 2_675
Na3 Sb1 Na5 121.70(8) . 2_675
Al2 Sb1 Na2 73.74(8) 1_655 .
Al1 Sb1 Na2 125.93(8) . .
Na3 Sb1 Na2 69.98(8) . .
Na5 Sb1 Na2 118.02(9) 2_675 .
Al2 Sb1 Ca2 73.39(6) 1_655 1_665
Al1 Sb1 Ca2 67.71(6) . 1_665
Na3 Sb1 Ca2 143.05(7) . 1_665
Na5 Sb1 Ca2 69.89(7) 2_675 1_665
Na2 Sb1 Ca2 139.79(6) . 1_665
Al2 Sb1 Na6 76.49(8) 1_655 1_656
Al1 Sb1 Na6 141.79(6) . 1_656
Na3 Sb1 Na6 138.83(8) . 1_656
Na5 Sb1 Na6 64.58(8) 2_675 1_656
Na2 Sb1 Na6 72.29(10) . 1_656
Ca2 Sb1 Na6 78.03(7) 1_665 1_656
Al2 Sb1 Ca1 144.76(7) 1_655 .
Al1 Sb1 Ca1 131.03(5) . .
Na3 Sb1 Ca1 68.95(6) . .
Na5 Sb1 Ca1 61.58(6) 2_675 .
Na2 Sb1 Ca1 72.31(7) . .
Ca2 Sb1 Ca1 131.34(5) 1_665 .
Na6 Sb1 Ca1 84.49(6) 1_656 .
Al2 Sb1 Ca1 141.43(7) 1_655 2_674
Al1 Sb1 Ca1 63.52(5) . 2_674
Na3 Sb1 Ca1 65.34(6) . 2_674
Na5 Sb1 Ca1 70.80(6) 2_675 2_674
Na2 Sb1 Ca1 129.63(7) . 2_674
Ca2 Sb1 Ca1 90.58(4) 1_665 2_674
Na6 Sb1 Ca1 135.21(7) 1_656 2_674
Ca1 Sb1 Ca1 70.972(16) . 2_674
Al2 Sb1 Na1 141.43(7) 1_655 2_674
Al1 Sb1 Na1 63.52(5) . 2_674
Na3 Sb1 Na1 65.34(6) . 2_674
Na5 Sb1 Na1 70.80(6) 2_675 2_674
Na2 Sb1 Na1 129.63(7) . 2_674
Ca2 Sb1 Na1 90.58(4) 1_665 2_674
Na6 Sb1 Na1 135.21(7) 1_656 2_674
Ca1 Sb1 Na1 70.972(16) . 2_674
Ca1 Sb1 Na1 0.00(7) 2_674 2_674
Al1 Sb2 Na5 113.98(8) 2_665 2_665
Al1 Sb2 Na3 134.70(7) 2_665 .
Na5 Sb2 Na3 109.07(8) 2_665 .
Al1 Sb2 Na3 77.97(8) 2_665 2_665
Na5 Sb2 Na3 70.67(8) 2_665 2_665
Na3 Sb2 Na3 104.30(7) . 2_665
Al1 Sb2 Ca1 79.73(6) 2_665 2_664
Na5 Sb2 Ca1 77.16(7) 2_665 2_664
Na3 Sb2 Ca1 124.15(7) . 2_664
Na3 Sb2 Ca1 128.39(7) 2_665 2_664
Al1 Sb2 Na1 79.73(6) 2_665 2_664
Na5 Sb2 Na1 77.16(7) 2_665 2_664
Na3 Sb2 Na1 124.15(7) . 2_664
Na3 Sb2 Na1 128.39(7) 2_665 2_664
Ca1 Sb2 Na1 0.00(8) 2_664 2_664
Al1 Sb2 Na2 79.31(8) 2_665 2_664
Na5 Sb2 Na2 147.75(9) 2_665 2_664
Na3 Sb2 Na2 71.62(8) . 2_664
Na3 Sb2 Na2 141.43(8) 2_665 2_664
Ca1 Sb2 Na2 76.68(7) 2_664 2_664
Na1 Sb2 Na2 76.68(7) 2_664 2_664
Al1 Sb2 Na4 75.77(7) 2_665 .
Na5 Sb2 Na4 129.15(8) 2_665 .
Na3 Sb2 Na4 66.40(8) . .
Na3 Sb2 Na4 62.75(8) 2_665 .
Ca1 Sb2 Na4 149.84(7) 2_664 .
Na1 Sb2 Na4 149.84(7) 2_664 .
Na2 Sb2 Na4 81.68(8) 2_664 .
Al1 Sb2 Na4 154.05(8) 2_665 2_664
Na5 Sb2 Na4 65.07(8) 2_665 2_664
Na3 Sb2 Na4 60.73(7) . 2_664
Na3 Sb2 Na4 122.32(7) 2_665 2_664
Ca1 Sb2 Na4 74.79(6) 2_664 2_664
Na1 Sb2 Na4 74.79(6) 2_664 2_664
Na2 Sb2 Na4 90.00(9) 2_664 2_664
Na4 Sb2 Na4 126.35(4) . 2_664
Al1 Sb3 Na3 132.20(7) 2_675 .
Al1 Sb3 Na7 128.99(7) 2_675 2_565
Na3 Sb3 Na7 98.80(8) . 2_565
Al1 Sb3 Na5 121.94(8) 2_675 .
Na3 Sb3 Na5 69.74(8) . .
Na7 Sb3 Na5 68.80(9) 2_565 .
Al1 Sb3 Ca2 69.44(6) 2_675 2_565
Na3 Sb3 Ca2 141.88(7) . 2_565
Na7 Sb3 Ca2 69.88(7) 2_565 2_565
Na5 Sb3 Ca2 131.26(6) . 2_565
Al1 Sb3 Ca1 68.12(6) 2_675 .
Na3 Sb3 Ca1 72.30(6) . .
Na7 Sb3 Ca1 145.90(8) 2_565 .
Na5 Sb3 Ca1 132.23(6) . .
Ca2 Sb3 Ca1 96.49(5) 2_565 .
Al1 Sb3 Na4 125.63(8) 2_675 .
Na3 Sb3 Na4 67.21(7) . .
Na7 Sb3 Na4 69.37(9) 2_565 .
Na5 Sb3 Na4 112.41(8) . .
Ca2 Sb3 Na4 74.82(7) 2_565 .
Ca1 Sb3 Na4 76.99(7) . .
Al1 Sb3 Ca1 76.63(6) 2_675 2_674
Na3 Sb3 Ca1 68.97(6) . 2_674
Na7 Sb3 Ca1 132.02(8) 2_565 2_674
Na5 Sb3 Ca1 63.41(6) . 2_674
Ca2 Sb3 Ca1 145.37(5) 2_565 2_674
Ca1 Sb3 Ca1 76.637(16) . 2_674
Na4 Sb3 Ca1 133.84(6) . 2_674
Al1 Sb3 Na1 76.63(6) 2_675 2_674
Na3 Sb3 Na1 68.97(6) . 2_674
Na7 Sb3 Na1 132.02(8) 2_565 2_674
Na5 Sb3 Na1 63.41(6) . 2_674
Ca2 Sb3 Na1 145.37(5) 2_565 2_674
Ca1 Sb3 Na1 76.637(16) . 2_674
Na4 Sb3 Na1 133.84(6) . 2_674
Ca1 Sb3 Na1 0.00(5) 2_674 2_674
Al1 Sb3 Na6 74.21(8) 2_675 2_575
Na3 Sb3 Na6 134.48(9) . 2_575
Na7 Sb3 Na6 67.24(9) 2_565 2_575
Na5 Sb3 Na6 64.80(8) . 2_575
Ca2 Sb3 Na6 76.17(7) 2_565 2_575
Ca1 Sb3 Na6 141.69(7) . 2_575
Na4 Sb3 Na6 133.81(8) . 2_575
Ca1 Sb3 Na6 88.36(6) 2_674 2_575
Na1 Sb3 Na6 88.36(6) 2_674 2_575
Al1 Sb4 Al1 115.59(9) 4_655 1_455
Al1 Sb4 Al2 78.05(6) 4_655 .
Al1 Sb4 Al2 78.05(6) 1_455 .
Al1 Sb4 Na6 76.45(6) 4_655 .
Al1 Sb4 Na6 76.45(6) 1_455 .
Al2 Sb4 Na6 131.06(10) . .
Al1 Sb4 Na7 122.18(5) 4_655 .
Al1 Sb4 Na7 122.18(5) 1_455 .
Al2 Sb4 Na7 110.84(10) . .
Na6 Sb4 Na7 118.10(11) . .
Al1 Sb4 Na2 143.49(8) 4_655 1_454
Al1 Sb4 Na2 73.05(7) 1_455 1_454
Al2 Sb4 Na2 137.05(6) . 1_454
Na6 Sb4 Na2 71.32(8) . 1_454
Na7 Sb4 Na2 62.65(7) . 1_454
Al1 Sb4 Na2 73.05(7) 4_655 4_654
Al1 Sb4 Na2 143.49(8) 1_455 4_654
Al2 Sb4 Na2 137.05(6) . 4_654
Na6 Sb4 Na2 71.32(8) . 4_654
Na7 Sb4 Na2 62.65(7) . 4_654
Na2 Sb4 Na2 80.65(10) 1_454 4_654
Al1 Sb4 Na4 142.76(7) 4_655 2_564
Al1 Sb4 Na4 69.40(7) 1_455 2_564
Al2 Sb4 Na4 66.69(7) . 2_564
Na6 Sb4 Na4 136.61(5) . 2_564
Na7 Sb4 Na4 64.03(7) . 2_564
Na2 Sb4 Na4 73.66(7) 1_454 2_564
Na2 Sb4 Na4 126.63(7) 4_654 2_564
Al1 Sb4 Na4 69.40(7) 4_655 3_464
Al1 Sb4 Na4 142.76(7) 1_455 3_464
Al2 Sb4 Na4 66.69(7) . 3_464
Na6 Sb4 Na4 136.61(5) . 3_464
Na7 Sb4 Na4 64.03(7) . 3_464
Na2 Sb4 Na4 126.63(7) 1_454 3_464
Na2 Sb4 Na4 73.66(7) 4_654 3_464
Na4 Sb4 Na4 85.43(9) 2_564 3_464
Al2 Sb5 Na5 129.80(6) . 2_565
Al2 Sb5 Na5 129.80(6) . 3_465
Na5 Sb5 Na5 100.16(11) 2_565 3_465
Al2 Sb5 Na7 119.29(10) . 1_556
Na5 Sb5 Na7 69.34(7) 2_565 1_556
Na5 Sb5 Na7 69.34(7) 3_465 1_556
Al2 Sb5 Na4 73.44(7) . 2_564
Na5 Sb5 Na4 68.44(8) 2_565 2_564
Na5 Sb5 Na4 141.83(8) 3_465 2_564
Na7 Sb5 Na4 131.13(6) 1_556 2_564
Al2 Sb5 Na4 73.44(7) . 3_464
Na5 Sb5 Na4 141.83(8) 2_565 3_464
Na5 Sb5 Na4 68.44(8) 3_465 3_464
Na7 Sb5 Na4 131.13(6) 1_556 3_464
Na4 Sb5 Na4 97.54(12) 2_564 3_464
Al2 Sb5 Na2 72.14(7) . 4_655
Na5 Sb5 Na2 133.14(9) 2_565 4_655
Na5 Sb5 Na2 69.38(8) 3_465 4_655
Na7 Sb5 Na2 64.22(8) 1_556 4_655
Na4 Sb5 Na2 145.00(8) 2_564 4_655
Na4 Sb5 Na2 78.66(8) 3_464 4_655
Al2 Sb5 Na2 72.14(7) . 1_455
Na5 Sb5 Na2 69.38(8) 2_565 1_455
Na5 Sb5 Na2 133.14(9) 3_465 1_455
Na7 Sb5 Na2 64.22(8) 1_556 1_455
Na4 Sb5 Na2 78.66(8) 2_564 1_455
Na4 Sb5 Na2 145.00(8) 3_464 1_455
Na2 Sb5 Na2 84.96(12) 4_655 1_455
Al2 Sb5 Ca2 127.15(8) . .
Na5 Sb5 Ca2 69.49(6) 2_565 .
Na5 Sb5 Ca2 69.49(6) 3_465 .
Na7 Sb5 Ca2 113.56(8) 1_556 .
Na4 Sb5 Ca2 72.44(6) 2_564 .
Na4 Sb5 Ca2 72.44(6) 3_464 .
Na2 Sb5 Ca2 136.04(6) 4_655 .
Na2 Sb5 Ca2 136.04(6) 1_455 .
Sb2 Al1 Sb3 113.39(8) 2_664 2_674
Sb2 Al1 Sb4 108.63(8) 2_664 1_655
Sb3 Al1 Sb4 114.71(8) 2_674 1_655
Sb2 Al1 Sb1 113.34(8) 2_664 .
Sb3 Al1 Sb1 104.88(7) 2_674 .
Sb4 Al1 Sb1 101.32(7) 1_655 .
Sb2 Al1 Na1 81.09(6) 2_664 2_674
Sb3 Al1 Na1 64.08(5) 2_674 2_674
Sb4 Al1 Na1 168.94(9) 1_655 2_674
Sb1 Al1 Na1 69.30(6) . 2_674
Sb2 Al1 Ca1 81.09(6) 2_664 2_674
Sb3 Al1 Ca1 64.08(5) 2_674 2_674
Sb4 Al1 Ca1 168.94(9) 1_655 2_674
Sb1 Al1 Ca1 69.30(6) . 2_674
Na1 Al1 Ca1 0.00(9) 2_674 2_674
Sb2 Al1 Ca2 172.40(8) 2_664 1_665
Sb3 Al1 Ca2 62.57(5) 2_674 1_665
Sb4 Al1 Ca2 78.94(5) 1_655 1_665
Sb1 Al1 Ca2 63.39(6) . 1_665
Na1 Al1 Ca2 91.31(7) 2_674 1_665
Ca1 Al1 Ca2 91.31(7) 2_674 1_665
Sb5 Al2 Sb1 118.22(7) . 4_655
Sb5 Al2 Sb1 118.22(7) . 1_455
Sb1 Al2 Sb1 105.25(10) 4_655 1_455
Sb5 Al2 Sb4 108.44(11) . .
Sb1 Al2 Sb4 102.21(8) 4_655 .
Sb1 Al2 Sb4 102.21(8) 1_455 .
Sb5 Al2 Na2 62.42(7) . 4_655
Sb1 Al2 Na2 58.76(6) 4_655 4_655
Sb1 Al2 Na2 118.75(11) 1_455 4_655
Sb4 Al2 Na2 137.65(7) . 4_655
Sb5 Al2 Na2 62.42(7) . 1_455
Sb1 Al2 Na2 118.75(11) 4_655 1_455
Sb1 Al2 Na2 58.76(6) 1_455 1_455
Sb4 Al2 Na2 137.65(7) . 1_455
Na2 Al2 Na2 77.94(12) 4_655 1_455
Sb5 Al2 Na4 61.27(7) . 2_564
Sb1 Al2 Na4 168.81(11) 4_655 2_564
Sb1 Al2 Na4 83.54(5) 1_455 2_564
Sb4 Al2 Na4 68.67(8) . 2_564
Na2 Al2 Na4 123.35(11) 4_655 2_564
Na2 Al2 Na4 71.60(8) 1_455 2_564
Sb5 Al2 Na4 61.27(7) . 3_464
Sb1 Al2 Na4 83.54(5) 4_655 3_464
Sb1 Al2 Na4 168.81(11) 1_455 3_464
Sb4 Al2 Na4 68.67(8) . 3_464
Na2 Al2 Na4 71.60(8) 4_655 3_464
Na2 Al2 Na4 123.35(11) 1_455 3_464
Na4 Al2 Na4 86.95(12) 2_564 3_464
Sb5 Al2 Ca2 176.58(12) . 1_565
Sb1 Al2 Ca2 60.35(6) 4_655 1_565
Sb1 Al2 Ca2 60.35(6) 1_455 1_565
Sb4 Al2 Ca2 74.98(8) . 1_565
Na2 Al2 Ca2 115.14(9) 4_655 1_565
Na2 Al2 Ca2 115.14(9) 1_455 1_565
Na4 Al2 Ca2 120.81(8) 2_564 1_565
Na4 Al2 Ca2 120.81(8) 3_464 1_565
Sb2 Ca1 Sb3 108.32(5) 2_665 .
Sb2 Ca1 Sb3 87.53(5) 2_665 2_675
Sb3 Ca1 Sb3 162.57(6) . 2_675
Sb2 Ca1 Al1 135.80(7) 2_665 2_675
Sb3 Ca1 Al1 47.80(5) . 2_675
Sb3 Ca1 Al1 115.51(7) 2_675 2_675
Sb2 Ca1 Na5 133.04(7) 2_665 2_675
Sb3 Ca1 Na5 112.49(7) . 2_675
Sb3 Ca1 Na5 56.91(6) 2_675 2_675
Al1 Ca1 Na5 89.89(8) 2_675 2_675
Sb2 Ca1 Sb1 101.94(5) 2_665 .
Sb3 Ca1 Sb1 93.03(5) . .
Sb3 Ca1 Sb1 90.60(4) 2_675 .
Al1 Ca1 Sb1 114.18(7) 2_675 .
Na5 Ca1 Sb1 54.51(6) 2_675 .
Sb2 Ca1 Sb1 98.40(5) 2_665 2_675
Sb3 Ca1 Sb1 78.99(4) . 2_675
Sb3 Ca1 Sb1 91.84(5) 2_675 2_675
Al1 Ca1 Sb1 47.18(5) 2_675 2_675
Na5 Ca1 Sb1 111.11(7) 2_675 2_675
Sb1 Ca1 Sb1 159.59(6) . 2_675
Sb2 Ca1 Na3 122.67(7) 2_665 2_675
Sb3 Ca1 Na3 110.73(7) . 2_675
Sb3 Ca1 Na3 52.78(5) 2_675 2_675
Al1 Ca1 Na3 62.94(7) 2_675 2_675
Na5 Ca1 Na3 61.40(8) 2_675 2_675
Sb1 Ca1 Na3 115.90(7) . 2_675
Sb1 Ca1 Na3 51.97(5) 2_675 2_675
Sb2 Ca1 Na3 87.66(7) 2_665 .
Sb3 Ca1 Na3 51.46(5) . .
Sb3 Ca1 Na3 139.21(7) 2_675 .
Al1 Ca1 Na3 95.50(8) 2_675 .
Na5 Ca1 Na3 99.98(9) 2_675 .
Sb1 Ca1 Na3 51.11(5) . .
Sb1 Ca1 Na3 128.92(7) 2_675 .
Na3 Ca1 Na3 149.65(10) 2_675 .
Sb2 Ca1 Na5 50.36(5) 2_665 1_556
Sb3 Ca1 Na5 84.37(6) . 1_556
Sb3 Ca1 Na5 101.19(6) 2_675 1_556
Al1 Ca1 Na5 87.00(7) 2_675 1_556
Na5 Ca1 Na5 153.50(9) 2_675 1_556
Sb1 Ca1 Na5 148.56(7) . 1_556
Sb1 Ca1 Na5 50.07(5) 2_675 1_556
Na3 Ca1 Na5 94.07(8) 2_675 1_556
Na3 Ca1 Na5 106.51(7) . 1_556
Sb2 Ca1 Na2 51.82(5) 2_665 .
Sb3 Ca1 Na2 105.10(7) . .
Sb3 Ca1 Na2 90.27(7) 2_675 .
Al1 Ca1 Na2 151.52(8) 2_675 .
Na5 Ca1 Na2 94.96(8) 2_675 .
Sb1 Ca1 Na2 50.16(6) . .
Sb1 Ca1 Na2 150.03(7) 2_675 .
Na3 Ca1 Na2 142.47(9) 2_675 .
Na3 Ca1 Na2 56.02(8) . .
Na5 Ca1 Na2 100.25(8) 1_556 .
Sb2 Ca1 Ca1 142.42(8) 2_665 2_674
Sb3 Ca1 Ca1 51.85(4) . 2_674
Sb3 Ca1 Ca1 118.64(7) 2_675 2_674
Al1 Ca1 Ca1 59.43(6) 2_675 2_674
Na5 Ca1 Ca1 61.86(7) 2_675 2_674
Sb1 Ca1 Ca1 55.10(4) . 2_674
Sb1 Ca1 Ca1 106.53(7) 2_675 2_674
Na3 Ca1 Ca1 94.90(9) 2_675 2_674
Na3 Ca1 Ca1 54.80(6) . 2_674
Na5 Ca1 Ca1 135.56(8) 1_556 2_674
Na2 Ca1 Ca1 98.55(7) . 2_674
Sb3 Ca2 Sb3 95.84(6) 2_564 3_464
Sb3 Ca2 Sb1 83.49(2) 2_564 1_445
Sb3 Ca2 Sb1 150.16(7) 3_464 1_445
Sb3 Ca2 Sb1 150.16(7) 2_564 4_645
Sb3 Ca2 Sb1 83.49(2) 3_464 4_645
Sb1 Ca2 Sb1 82.70(5) 1_445 4_645
Sb3 Ca2 Sb5 105.69(5) 2_564 .
Sb3 Ca2 Sb5 105.69(5) 3_464 .
Sb1 Ca2 Sb5 103.15(5) 1_445 .
Sb1 Ca2 Sb5 103.15(5) 4_645 .
Sb3 Ca2 Al1 47.98(4) 2_564 1_445
Sb3 Ca2 Al1 110.16(7) 3_464 1_445
Sb1 Ca2 Al1 48.90(5) 1_445 1_445
Sb1 Ca2 Al1 104.20(7) 4_645 1_445
Sb5 Ca2 Al1 136.73(4) . 1_445
Sb3 Ca2 Al1 110.16(7) 2_564 4_645
Sb3 Ca2 Al1 47.98(4) 3_464 4_645
Sb1 Ca2 Al1 104.20(7) 1_445 4_645
Sb1 Ca2 Al1 48.90(5) 4_645 4_645
Sb5 Ca2 Al1 136.73(4) . 4_645
Al1 Ca2 Al1 86.17(8) 1_445 4_645
Sb3 Ca2 Al2 106.85(6) 2_564 1_545
Sb3 Ca2 Al2 106.85(6) 3_464 1_545
Sb1 Ca2 Al2 46.26(3) 1_445 1_545
Sb1 Ca2 Al2 46.26(3) 4_645 1_545
Sb5 Ca2 Al2 130.57(8) . 1_545
Al1 Ca2 Al2 58.91(5) 1_445 1_545
Al1 Ca2 Al2 58.91(5) 4_645 1_545
Sb3 Ca2 Na7 54.05(4) 2_564 .
Sb3 Ca2 Na7 54.05(4) 3_464 .
Sb1 Ca2 Na7 137.10(3) 1_445 .
Sb1 Ca2 Na7 137.10(3) 4_645 .
Sb5 Ca2 Na7 84.96(8) . .
Al1 Ca2 Na7 96.90(8) 1_445 .
Al1 Ca2 Na7 96.90(8) 4_645 .
Al2 Ca2 Na7 144.46(11) 1_545 .
Sb3 Ca2 Na5 156.35(8) 2_564 3_465
Sb3 Ca2 Na5 88.36(5) 3_464 3_465
Sb1 Ca2 Na5 104.16(7) 1_445 3_465
Sb1 Ca2 Na5 53.40(5) 4_645 3_465
Sb5 Ca2 Na5 51.00(5) . 3_465
Al1 Ca2 Na5 150.20(9) 1_445 3_465
Al1 Ca2 Na5 89.91(6) 4_645 3_465
Al2 Ca2 Na5 94.05(7) 1_545 3_465
Na7 Ca2 Na5 112.90(8) . 3_465
Sb3 Ca2 Na5 88.36(5) 2_564 2_565
Sb3 Ca2 Na5 156.35(8) 3_464 2_565
Sb1 Ca2 Na5 53.40(5) 1_445 2_565
Sb1 Ca2 Na5 104.16(7) 4_645 2_565
Sb5 Ca2 Na5 51.00(5) . 2_565
Al1 Ca2 Na5 89.91(6) 1_445 2_565
Al1 Ca2 Na5 150.20(9) 4_645 2_565
Al2 Ca2 Na5 94.05(7) 1_545 2_565
Na7 Ca2 Na5 112.90(8) . 2_565
Na5 Ca2 Na5 79.04(10) 3_465 2_565
Sb3 Ca2 Na4 109.28(7) 2_564 3_464
Sb3 Ca2 Na4 53.22(5) 3_464 3_464
Sb1 Ca2 Na4 154.26(7) 1_445 3_464
Sb1 Ca2 Na4 94.24(5) 4_645 3_464
Sb5 Ca2 Na4 52.49(5) . 3_464
Al1 Ca2 Na4 153.93(8) 1_445 3_464
Al1 Ca2 Na4 92.49(6) 4_645 3_464
Al2 Ca2 Na4 140.03(5) 1_545 3_464
Na7 Ca2 Na4 57.37(7) . 3_464
Na5 Ca2 Na4 55.67(7) 3_465 3_464
Na5 Ca2 Na4 103.44(8) 2_565 3_464
Sb1 Na2 Sb2 108.98(9) . 2_665
Sb1 Na2 Sb5 91.15(9) . 1_655
Sb2 Na2 Sb5 159.76(11) 2_665 1_655
Sb1 Na2 Sb4 107.34(10) . 1_656
Sb2 Na2 Sb4 82.47(8) 2_665 1_656
Sb5 Na2 Sb4 93.72(8) 1_655 1_656
Sb1 Na2 Na7 137.95(11) . 1_656
Sb2 Na2 Na7 106.08(11) 2_665 1_656
Sb5 Na2 Na7 56.72(8) 1_655 1_656
Sb4 Na2 Na7 55.36(8) 1_656 1_656
Sb1 Na2 Al2 47.49(6) . 1_655
Sb2 Na2 Al2 154.41(12) 2_665 1_655
Sb5 Na2 Al2 45.44(6) 1_655 1_655
Sb4 Na2 Al2 94.73(8) 1_656 1_655
Na7 Na2 Al2 92.73(10) 1_656 1_655
Sb1 Na2 Na3 54.52(7) . .
Sb2 Na2 Na3 89.96(9) 2_665 .
Sb5 Na2 Na3 100.54(10) 1_655 .
Sb4 Na2 Na3 156.74(11) 1_656 .
Na7 Na2 Na3 147.61(14) 1_656 .
Al2 Na2 Na3 82.66(9) 1_655 .
Sb1 Na2 Na5 123.12(12) . 2_665
Sb2 Na2 Na5 111.89(10) 2_665 2_665
Sb5 Na2 Na5 52.07(7) 1_655 2_665
Sb4 Na2 Na5 115.62(10) 1_656 2_665
Na7 Na2 Na5 60.43(9) 1_656 2_665
Al2 Na2 Na5 92.33(10) 1_655 2_665
Na3 Na2 Na5 87.63(10) . 2_665
Sb1 Na2 Na3 137.56(11) . 2_665
Sb2 Na2 Na3 53.11(7) 2_665 2_665
Sb5 Na2 Na3 110.21(10) 1_655 2_665
Sb4 Na2 Na3 107.31(10) 1_656 2_665
Na7 Na2 Na3 82.83(10) 1_656 2_665
Al2 Na2 Na3 149.10(13) 1_655 2_665
Na3 Na2 Na3 84.97(8) . 2_665
Na5 Na2 Na3 58.89(8) 2_665 2_665
Sb1 Na2 Na6 56.46(8) . 1_656
Sb2 Na2 Na6 98.32(9) 2_665 1_656
Sb5 Na2 Na6 94.50(9) 1_655 1_656
Sb4 Na2 Na6 50.88(7) 1_656 1_656
Na7 Na2 Na6 96.33(10) 1_656 1_656
Al2 Na2 Na6 61.77(9) 1_655 1_656
Na3 Na2 Na6 109.22(10) . 1_656
Na5 Na2 Na6 145.56(10) 2_665 1_656
Na3 Na2 Na6 149.03(11) 2_665 1_656
Sb1 Na2 Ca1 57.53(5) . .
Sb2 Na2 Ca1 51.50(5) 2_665 .
Sb5 Na2 Ca1 148.41(11) 1_655 .
Sb4 Na2 Ca1 99.33(8) 1_656 .
Na7 Na2 Ca1 150.93(13) 1_656 .
Al2 Na2 Ca1 104.51(9) 1_655 .
Na3 Na2 Ca1 59.51(7) . .
Na5 Na2 Ca1 139.79(11) 2_665 .
Na3 Na2 Ca1 93.21(9) 2_665 .
Na6 Na2 Ca1 72.58(7) 1_656 .
Sb3 Na3 Sb2 115.40(9) . .
Sb3 Na3 Sb1 104.26(9) . .
Sb2 Na3 Sb1 126.13(10) . .
Sb3 Na3 Sb2 108.38(9) . 2_664
Sb2 Na3 Sb2 107.03(9) . 2_664
Sb1 Na3 Sb2 92.39(8) . 2_664
Sb3 Na3 Na4 168.83(12) . 2_664
Sb2 Na3 Na4 66.21(8) . 2_664
Sb1 Na3 Na4 81.78(8) . 2_664
Sb2 Na3 Na4 61.51(8) 2_664 2_664
Sb3 Na3 Na4 59.05(7) . .
Sb2 Na3 Na4 60.13(7) . .
Sb1 Na3 Na4 123.39(11) . .
Sb2 Na3 Na4 143.38(11) 2_664 .
Na4 Na3 Na4 125.57(10) 2_664 .
Sb3 Na3 Na5 56.59(7) . .
Sb2 Na3 Na5 115.27(10) . .
Sb1 Na3 Na5 116.67(10) . .
Sb2 Na3 Na5 53.81(6) 2_664 .
Na4 Na3 Na5 112.35(11) 2_664 .
Na4 Na3 Na5 98.25(10) . .
Sb3 Na3 Na2 117.70(10) . .
Sb2 Na3 Na2 73.85(8) . .
Sb1 Na3 Na2 55.50(7) . .
Sb2 Na3 Na2 128.26(10) 2_664 .
Na4 Na3 Na2 73.47(9) 2_664 .
Na4 Na3 Na2 83.54(10) . .
Na5 Na3 Na2 170.38(11) . .
Sb3 Na3 Na1 58.24(6) . 2_674
Sb2 Na3 Na1 171.15(10) . 2_674
Sb1 Na3 Na1 62.70(6) . 2_674
Sb2 Na3 Na1 71.36(7) 2_664 2_674
Na4 Na3 Na1 118.68(11) 2_664 2_674
Na4 Na3 Na1 115.73(10) . 2_674
Na5 Na3 Na1 56.51(7) . 2_674
Na2 Na3 Na1 114.19(10) . 2_674
Sb3 Na3 Ca1 58.24(6) . 2_674
Sb2 Na3 Ca1 171.15(10) . 2_674
Sb1 Na3 Ca1 62.70(6) . 2_674
Sb2 Na3 Ca1 71.36(7) 2_664 2_674
Na4 Na3 Ca1 118.68(11) 2_664 2_674
Na4 Na3 Ca1 115.73(10) . 2_674
Na5 Na3 Ca1 56.51(7) . 2_674
Na2 Na3 Ca1 114.19(10) . 2_674
Na1 Na3 Ca1 0.00(8) 2_674 2_674
Sb3 Na3 Na2 87.46(8) . 2_664
Sb2 Na3 Na2 55.27(7) . 2_664
Sb1 Na3 Na2 163.44(11) . 2_664
Sb2 Na3 Na2 72.57(8) 2_664 2_664
Na4 Na3 Na2 84.85(10) 2_664 2_664
Na4 Na3 Na2 72.62(9) . 2_664
Na5 Na3 Na2 60.11(9) . 2_664
Na2 Na3 Na2 129.12(10) . 2_664
Na1 Na3 Na2 116.61(10) 2_674 2_664
Ca1 Na3 Na2 116.61(10) 2_674 2_664
Sb3 Na4 Sb5 107.00(8) . 2_565
Sb3 Na4 Sb2 104.17(9) . .
Sb5 Na4 Sb2 144.56(11) 2_565 .
Sb3 Na4 Na3 139.33(11) . 2_665
Sb5 Na4 Na3 106.30(11) 2_565 2_665
Sb2 Na4 Na3 55.74(7) . 2_665
Sb3 Na4 Na3 53.74(7) . .
Sb5 Na4 Na3 160.68(12) 2_565 .
Sb2 Na4 Na3 53.47(6) . .
Na3 Na4 Na3 90.90(8) 2_665 .
Sb3 Na4 Sb2 99.86(8) . 2_665
Sb5 Na4 Sb2 97.39(9) 2_565 2_665
Sb2 Na4 Sb2 93.45(7) . 2_665
Na3 Na4 Sb2 53.06(7) 2_665 2_665
Na3 Na4 Sb2 85.82(8) . 2_665
Sb3 Na4 Na5 89.53(9) . 1_556
Sb5 Na4 Na5 52.81(7) 2_565 1_556
Sb2 Na4 Na5 144.11(11) . 1_556
Na3 Na4 Na5 92.39(11) 2_665 1_556
Na3 Na4 Na5 119.18(11) . 1_556
Sb2 Na4 Na5 51.12(6) 2_665 1_556
Sb3 Na4 Al2 134.90(10) . 2_565
Sb5 Na4 Al2 45.28(6) 2_565 2_565
Sb2 Na4 Al2 99.92(9) . 2_565
Na3 Na4 Al2 85.60(9) 2_665 2_565
Na3 Na4 Al2 148.03(12) . 2_565
Sb2 Na4 Al2 116.20(10) 2_665 2_565
Na5 Na4 Al2 92.73(10) 1_556 2_565
Sb3 Na4 Sb4 105.09(9) . 2_565
Sb5 Na4 Sb4 78.43(6) 2_565 2_565
Sb2 Na4 Sb4 77.55(7) . 2_565
Na3 Na4 Sb4 103.87(10) 2_665 2_565
Na3 Na4 Sb4 106.39(10) . 2_565
Sb2 Na4 Sb4 154.84(10) 2_665 2_565
Na5 Na4 Sb4 131.23(9) 1_556 2_565
Al2 Na4 Sb4 44.64(6) 2_565 2_565
Sb3 Na4 Na7 53.61(8) . 2_565
Sb5 Na4 Na7 86.41(8) 2_565 2_565
Sb2 Na4 Na7 98.97(10) . 2_565
Na3 Na4 Na7 151.06(13) 2_665 2_565
Na3 Na4 Na7 82.34(10) . 2_565
Sb2 Na4 Na7 152.74(12) 2_665 2_565
Na5 Na4 Na7 115.50(11) 1_556 2_565
Al2 Na4 Na7 85.53(9) 2_565 2_565
Sb4 Na4 Na7 52.37(7) 2_565 2_565
Sb3 Na4 Ca2 51.96(5) . 2_565
Sb5 Na4 Ca2 55.07(5) 2_565 2_565
Sb2 Na4 Ca2 152.51(10) . 2_565
Na3 Na4 Ca2 150.71(11) 2_665 2_565
Na3 Na4 Ca2 105.63(9) . 2_565
Sb2 Na4 Ca2 103.31(8) 2_665 2_565
Na5 Na4 Ca2 58.50(7) 1_556 2_565
Al2 Na4 Ca2 92.11(7) 2_565 2_565
Sb4 Na4 Ca2 94.60(7) 2_565 2_565
Na7 Na4 Ca2 57.16(8) 2_565 2_565
Sb3 Na4 Ca1 51.48(5) . .
Sb5 Na4 Ca1 109.91(9) 2_565 .
Sb2 Na4 Ca1 102.50(8) . .
Na3 Na4 Ca1 95.19(9) 2_665 .
Na3 Na4 Ca1 58.62(7) . .
Sb2 Na4 Ca1 48.40(5) 2_665 .
Na5 Na4 Ca1 60.60(7) 1_556 .
Al2 Na4 Ca1 153.33(11) 2_565 .
Sb4 Na4 Ca1 156.24(10) 2_565 .
Na7 Na4 Ca1 104.90(10) 2_565 .
Ca2 Na4 Ca1 74.27(6) 2_565 .
Sb5 Na5 Sb2 113.52(10) 2_564 2_664
Sb5 Na5 Sb1 114.68(9) 2_564 2_674
Sb2 Na5 Sb1 109.14(9) 2_664 2_674
Sb5 Na5 Sb3 112.46(9) 2_564 .
Sb2 Na5 Sb3 107.21(9) 2_664 .
Sb1 Na5 Sb3 98.64(9) 2_674 .
Sb5 Na5 Na1 170.56(11) 2_564 2_674
Sb2 Na5 Na1 75.04(7) 2_664 2_674
Sb1 Na5 Na1 63.91(7) 2_674 2_674
Sb3 Na5 Na1 59.68(6) . 2_674
Sb5 Na5 Ca1 170.56(11) 2_564 2_674
Sb2 Na5 Ca1 75.04(7) 2_664 2_674
Sb1 Na5 Ca1 63.91(7) 2_674 2_674
Sb3 Na5 Ca1 59.68(6) . 2_674
Na1 Na5 Ca1 0.0 2_674 2_674
Sb5 Na5 Na6 87.45(8) 2_564 2_575
Sb2 Na5 Na6 158.88(11) 2_664 2_575
Sb1 Na5 Na6 60.90(8) 2_674 2_575
Sb3 Na5 Na6 59.55(8) . 2_575
Na1 Na5 Na6 83.86(9) 2_674 2_575
Ca1 Na5 Na6 83.86(9) 2_674 2_575
Sb5 Na5 Na4 58.74(7) 2_564 1_554
Sb2 Na5 Na4 63.80(7) 2_664 1_554
Sb1 Na5 Na4 104.30(10) 2_674 1_554
Sb3 Na5 Na4 157.01(12) . 1_554
Na1 Na5 Na4 130.58(10) 2_674 1_554
Ca1 Na5 Na4 130.58(10) 2_674 1_554
Na6 Na5 Na4 134.81(11) 2_575 1_554
Sb5 Na5 Na7 57.51(8) 2_564 2_565
Sb2 Na5 Na7 127.46(10) 2_664 2_565
Sb1 Na5 Na7 121.56(10) 2_674 2_565
Sb3 Na5 Na7 54.96(7) . 2_565
Na1 Na5 Na7 114.51(10) 2_674 2_565
Ca1 Na5 Na7 114.51(10) 2_674 2_565
Na6 Na5 Na7 60.94(10) 2_575 2_565
Na4 Na5 Na7 111.94(11) 1_554 2_565
Sb5 Na5 Na3 118.67(10) 2_564 .
Sb2 Na5 Na3 55.53(7) 2_664 .
Sb1 Na5 Na3 126.00(10) 2_674 .
Sb3 Na5 Na3 53.66(6) . .
Na1 Na5 Na3 62.09(7) 2_674 .
Ca1 Na5 Na3 62.09(7) 2_674 .
Na6 Na5 Na3 113.17(11) 2_575 .
Na4 Na5 Na3 109.44(10) 1_554 .
Na7 Na5 Na3 82.51(8) 2_565 .
Sb5 Na5 Na2 58.55(7) 2_564 2_664
Sb2 Na5 Na2 73.75(8) 2_664 2_664
Sb1 Na5 Na2 172.96(11) 2_674 2_664
Sb3 Na5 Na2 86.37(9) . 2_664
Na1 Na5 Na2 123.10(10) 2_674 2_664
Ca1 Na5 Na2 123.10(10) 2_674 2_664
Na6 Na5 Na2 118.52(12) 2_575 2_664
Na4 Na5 Na2 70.91(9) 1_554 2_664
Na7 Na5 Na2 57.62(9) 2_565 2_664
Na3 Na5 Na2 61.00(8) . 2_664
Sb5 Na5 Ca2 59.51(6) 2_564 2_564
Sb2 Na5 Ca2 120.51(10) 2_664 2_564
Sb1 Na5 Ca2 56.71(6) 2_674 2_564
Sb3 Na5 Ca2 130.88(9) . 2_564
Na1 Na5 Ca2 120.51(10) 2_674 2_564
Ca1 Na5 Ca2 120.51(10) 2_674 2_564
Na6 Na5 Ca2 71.43(8) 2_575 2_564
Na4 Na5 Ca2 65.83(8) 1_554 2_564
Na7 Na5 Ca2 99.29(8) 2_565 2_564
Na3 Na5 Ca2 175.27(11) . 2_564
Na2 Na5 Ca2 116.26(10) 2_664 2_564
Sb4 Na6 Sb3 89.57(8) . 3_474
Sb4 Na6 Sb3 89.57(8) . 2_574
Sb3 Na6 Sb3 91.69(10) 3_474 2_574
Sb4 Na6 Sb1 109.04(9) . 1_454
Sb3 Na6 Sb1 161.13(13) 3_474 1_454
Sb3 Na6 Sb1 91.52(2) 2_574 1_454
Sb4 Na6 Sb1 109.04(9) . 4_654
Sb3 Na6 Sb1 91.52(2) 3_474 4_654
Sb3 Na6 Sb1 161.13(13) 2_574 4_654
Sb1 Na6 Sb1 79.74(9) 1_454 4_654
Sb4 Na6 Na5 136.93(7) . 3_474
Sb3 Na6 Na5 55.65(7) 3_474 3_474
Sb3 Na6 Na5 113.49(12) 2_574 3_474
Sb1 Na6 Na5 106.26(12) 1_454 3_474
Sb1 Na6 Na5 54.52(7) 4_654 3_474
Sb4 Na6 Na5 136.93(7) . 2_574
Sb3 Na6 Na5 113.49(12) 3_474 2_574
Sb3 Na6 Na5 55.65(7) 2_574 2_574
Sb1 Na6 Na5 54.52(7) 1_454 2_574
Sb1 Na6 Na5 106.26(12) 4_654 2_574
Na5 Na6 Na5 84.30(13) 3_474 2_574
Sb4 Na6 Na7 121.54(14) . 1_565
Sb3 Na6 Na7 53.86(7) 3_474 1_565
Sb3 Na6 Na7 53.86(7) 2_574 1_565
Sb1 Na6 Na7 114.92(10) 1_454 1_565
Sb1 Na6 Na7 114.92(10) 4_654 1_565
Na5 Na6 Na7 60.65(9) 3_474 1_565
Na5 Na6 Na7 60.65(9) 2_574 1_565
Sb4 Na6 Na2 57.80(7) . 1_454
Sb3 Na6 Na2 147.26(11) 3_474 1_454
Sb3 Na6 Na2 90.67(6) 2_574 1_454
Sb1 Na6 Na2 51.25(6) 1_454 1_454
Sb1 Na6 Na2 96.61(10) 4_654 1_454
Na5 Na6 Na2 148.82(13) 3_474 1_454
Na5 Na6 Na2 94.57(7) 2_574 1_454
Na7 Na6 Na2 143.65(6) 1_565 1_454
Sb4 Na6 Na2 57.80(7) . 4_654
Sb3 Na6 Na2 90.67(6) 3_474 4_654
Sb3 Na6 Na2 147.26(11) 2_574 4_654
Sb1 Na6 Na2 96.61(10) 1_454 4_654
Sb1 Na6 Na2 51.25(6) 4_654 4_654
Na5 Na6 Na2 94.57(7) 3_474 4_654
Na5 Na6 Na2 148.82(13) 2_574 4_654
Na7 Na6 Na2 143.65(6) 1_565 4_654
Na2 Na6 Na2 70.62(11) 1_454 4_654
Sb4 Na6 Ca2 64.85(8) . 1_565
Sb3 Na6 Ca2 50.67(6) 3_474 1_565
Sb3 Na6 Ca2 50.67(6) 2_574 1_565
Sb1 Na6 Ca2 140.13(4) 1_454 1_565
Sb1 Na6 Ca2 140.13(4) 4_654 1_565
Na5 Na6 Ca2 101.29(10) 3_474 1_565
Na5 Na6 Ca2 101.29(10) 2_574 1_565
Na7 Na6 Ca2 56.69(9) 1_565 1_565
Na2 Na6 Ca2 109.45(9) 1_454 1_565
Na2 Na6 Ca2 109.45(9) 4_654 1_565
Sb4 Na6 Ca2 148.13(13) . 1_564
Sb3 Na6 Ca2 111.97(8) 3_474 1_564
Sb3 Na6 Ca2 111.97(8) 2_574 1_564
Sb1 Na6 Ca2 49.92(5) 1_454 1_564
Sb1 Na6 Ca2 49.92(5) 4_654 1_564
Na5 Na6 Ca2 56.40(8) 3_474 1_564
Na5 Na6 Ca2 56.40(8) 2_574 1_564
Na7 Na6 Ca2 90.33(11) 1_565 1_564
Na2 Na6 Ca2 97.25(8) 1_454 1_564
Na2 Na6 Ca2 97.25(8) 4_654 1_564
Ca2 Na6 Ca2 147.02(12) 1_565 1_564
Sb3 Na7 Sb3 99.04(11) 2_564 3_464
Sb3 Na7 Sb4 119.47(9) 2_564 .
Sb3 Na7 Sb4 119.47(9) 3_464 .
Sb3 Na7 Sb5 109.37(10) 2_564 1_554
Sb3 Na7 Sb5 109.37(10) 3_464 1_554
Sb4 Na7 Sb5 99.99(11) . 1_554
Sb3 Na7 Na2 167.54(14) 2_564 4_654
Sb3 Na7 Na2 89.87(6) 3_464 4_654
Sb4 Na7 Na2 62.00(9) . 4_654
Sb5 Na7 Na2 59.06(9) 1_554 4_654
Sb3 Na7 Na2 89.87(6) 2_564 1_454
Sb3 Na7 Na2 167.54(14) 3_464 1_454
Sb4 Na7 Na2 62.00(9) . 1_454
Sb5 Na7 Na2 59.06(9) 1_554 1_454
Na2 Na7 Na2 80.08(14) 4_654 1_454
Sb3 Na7 Na5 56.24(7) 2_564 2_564
Sb3 Na7 Na5 116.23(12) 3_464 2_564
Sb4 Na7 Na5 123.75(9) . 2_564
Sb5 Na7 Na5 53.14(7) 1_554 2_564
Na2 Na7 Na5 111.94(13) 4_654 2_564
Na2 Na7 Na5 61.95(9) 1_454 2_564
Sb3 Na7 Na5 116.23(12) 2_564 3_464
Sb3 Na7 Na5 56.24(7) 3_464 3_464
Sb4 Na7 Na5 123.75(9) . 3_464
Sb5 Na7 Na5 53.14(7) 1_554 3_464
Na2 Na7 Na5 61.95(9) 4_654 3_464
Na2 Na7 Na5 111.94(13) 1_454 3_464
Na5 Na7 Na5 81.97(12) 2_564 3_464
Sb3 Na7 Na6 58.90(7) 2_564 1_545
Sb3 Na7 Na6 58.90(7) 3_464 1_545
Sb4 Na7 Na6 176.55(16) . 1_545
Sb5 Na7 Na6 83.45(12) 1_554 1_545
Na2 Na7 Na6 120.33(12) 4_654 1_545
Na2 Na7 Na6 120.33(12) 1_454 1_545
Na5 Na7 Na6 58.41(9) 2_564 1_545
Na5 Na7 Na6 58.41(9) 3_464 1_545
Sb3 Na7 Ca2 56.06(6) 2_564 .
Sb3 Na7 Ca2 56.06(6) 3_464 .
Sb4 Na7 Ca2 108.60(13) . .
Sb5 Na7 Ca2 151.40(14) 1_554 .
Na2 Na7 Ca2 136.30(9) 4_654 .
Na2 Na7 Ca2 136.30(9) 1_454 .
Na5 Na7 Ca2 107.89(10) 2_564 .
Na5 Na7 Ca2 107.89(10) 3_464 .
Na6 Na7 Ca2 67.95(10) 1_545 .
Sb3 Na7 Na4 118.94(13) 2_564 3_464
Sb3 Na7 Na4 57.03(7) 3_464 3_464
Sb4 Na7 Na4 63.60(9) . 3_464
Sb5 Na7 Na4 131.00(8) 1_554 3_464
Na2 Na7 Na4 73.26(8) 4_654 3_464
Na2 Na7 Na4 125.56(14) 1_454 3_464
Na5 Na7 Na4 172.18(14) 2_564 3_464
Na5 Na7 Na4 95.98(7) 3_464 3_464
Na6 Na7 Na4 114.11(11) 1_545 3_464
Ca2 Na7 Na4 65.46(9) . 3_464
Sb3 Na7 Na4 57.03(7) 2_564 2_564
Sb3 Na7 Na4 118.94(13) 3_464 2_564
Sb4 Na7 Na4 63.60(9) . 2_564
Sb5 Na7 Na4 131.00(8) 1_554 2_564
Na2 Na7 Na4 125.56(14) 4_654 2_564
Na2 Na7 Na4 73.26(8) 1_454 2_564
Na5 Na7 Na4 95.98(7) 2_564 2_564
Na5 Na7 Na4 172.18(14) 3_464 2_564
Na6 Na7 Na4 114.11(11) 1_545 2_564
Ca2 Na7 Na4 65.46(9) . 2_564
Na4 Na7 Na4 85.04(13) 3_464 2_564

loop_
_geom_bond_atom_site_label_1
_geom_bond_atom_site_label_2
_geom_bond_distance
_geom_bond_site_symmetry_2
Sb1 Al2 2.7393(19) 1_655
Sb1 Al1 2.777(2) .
Sb1 Na3 3.139(3) .
Sb1 Na5 3.165(3) 2_675
Sb1 Na2 3.177(3) .
Sb1 Ca2 3.2950(17) 1_665
Sb1 Na6 3.396(3) 1_656
Sb1 Ca1 3.4907(19) .
Sb1 Ca1 3.5420(19) 2_674
Sb1 Na1 3.5420(19) 2_674
Sb2 Al1 2.650(2) 2_665
Sb2 Na5 3.078(3) 2_665
Sb2 Na3 3.099(3) .
Sb2 Na3 3.144(3) 2_665
Sb2 Ca1 3.1701(19) 2_664
Sb2 Na1 3.1701(19) 2_664
Sb2 Na2 3.184(3) 2_664
Sb2 Na4 3.344(3) .
Sb2 Na4 3.548(3) 2_664
Sb3 Al1 2.706(2) 2_675
Sb3 Na3 3.090(3) .
Sb3 Na7 3.154(3) 2_565
Sb3 Na5 3.203(3) .
Sb3 Ca2 3.2323(15) 2_565
Sb3 Ca1 3.2848(18) .
Sb3 Na4 3.287(3) .
Sb3 Ca1 3.2998(19) 2_674
Sb3 Na1 3.2998(19) 2_674
Sb3 Na6 3.344(3) 2_575
Sb4 Al1 2.753(2) 4_655
Sb4 Al1 2.753(2) 1_455
Sb4 Al2 2.756(3) .
Sb4 Na6 3.178(4) .
Sb4 Na7 3.230(4) .
Sb4 Na2 3.467(4) 1_454
Sb4 Na2 3.467(4) 4_654
Sb4 Na4 3.654(3) 2_564
Sb4 Na4 3.654(3) 3_464
Sb5 Al2 2.670(3) .
Sb5 Na5 3.071(3) 2_565
Sb5 Na5 3.071(3) 3_465
Sb5 Na7 3.238(4) 1_556
Sb5 Na4 3.295(3) 2_564
Sb5 Na4 3.295(3) 3_464
Sb5 Na2 3.322(3) 4_655
Sb5 Na2 3.322(3) 1_455
Sb5 Ca2 3.406(2) .
Al1 Sb2 2.650(2) 2_664
Al1 Sb3 2.706(2) 2_674
Al1 Sb4 2.753(2) 1_655
Al1 Na1 3.389(3) 2_674
Al1 Ca1 3.389(3) 2_674
Al1 Ca2 3.410(3) 1_665
Al2 Sb1 2.7393(19) 4_655
Al2 Sb1 2.7393(19) 1_455
Al2 Na2 3.567(4) 4_655
Al2 Na2 3.567(4) 1_455
Al2 Na4 3.602(4) 2_564
Al2 Na4 3.602(4) 3_464
Al2 Ca2 3.633(4) 1_565
Ca1 Sb2 3.1701(19) 2_665
Ca1 Sb3 3.2998(18) 2_675
Ca1 Al1 3.389(3) 2_675
Ca1 Na5 3.418(4) 2_675
Ca1 Sb1 3.5419(19) 2_675
Ca1 Na3 3.622(3) 2_675
Ca1 Na3 3.764(3) .
Ca1 Na5 3.897(4) 1_556
Ca1 Na2 3.942(4) .
Ca1 Ca1 4.0827(10) 2_674
Ca2 Sb3 3.2324(15) 2_564
Ca2 Sb3 3.2324(15) 3_464
Ca2 Sb1 3.2950(17) 1_445
Ca2 Sb1 3.2950(17) 4_645
Ca2 Al1 3.410(3) 1_445
Ca2 Al1 3.410(3) 4_645
Ca2 Al2 3.633(4) 1_545
Ca2 Na7 3.658(5) .
Ca2 Na5 3.702(3) 3_465
Ca2 Na5 3.702(3) 2_565
Ca2 Na4 3.961(3) 3_464
Na2 Sb2 3.184(3) 2_665
Na2 Sb5 3.322(3) 1_655
Na2 Sb4 3.467(4) 1_656
Na2 Na7 3.487(4) 1_656
Na2 Al2 3.567(4) 1_655
Na2 Na3 3.622(5) .
Na2 Na5 3.644(5) 2_665
Na2 Na3 3.677(4) 2_665
Na2 Na6 3.881(5) 1_656
Na3 Sb2 3.144(3) 2_664
Na3 Na4 3.382(4) 2_664
Na3 Na4 3.534(4) .
Na3 Na5 3.599(4) .
Na3 Na1 3.622(3) 2_674
Na3 Ca1 3.622(3) 2_674
Na3 Na2 3.677(4) 2_664
Na4 Sb5 3.295(3) 2_565
Na4 Na3 3.382(4) 2_665
Na4 Sb2 3.548(3) 2_665
Na4 Na5 3.585(5) 1_556
Na4 Al2 3.602(4) 2_565
Na4 Sb4 3.654(3) 2_565
Na4 Na7 3.667(5) 2_565
Na4 Ca2 3.961(3) 2_565
Na5 Sb5 3.071(3) 2_564
Na5 Sb2 3.078(3) 2_664
Na5 Sb1 3.165(3) 2_674
Na5 Na1 3.418(4) 2_674
Na5 Ca1 3.418(4) 2_674
Na5 Na6 3.510(4) 2_575
Na5 Na4 3.585(5) 1_554
Na5 Na7 3.592(4) 2_565
Na5 Na2 3.644(5) 2_664
Na5 Ca2 3.702(3) 2_564
Na6 Sb3 3.344(3) 3_474
Na6 Sb3 3.344(3) 2_574
Na6 Sb1 3.396(3) 1_454
Na6 Sb1 3.396(3) 4_654
Na6 Na5 3.510(4) 3_474
Na6 Na5 3.510(4) 2_574
Na6 Na7 3.602(6) 1_565
Na6 Na2 3.881(5) 1_454
Na6 Na2 3.881(5) 4_654
Na6 Ca2 4.057(5) 1_565
Na6 Ca2 4.213(5) 1_564
Na7 Sb3 3.154(3) 2_564
Na7 Sb3 3.154(3) 3_464
Na7 Sb5 3.238(4) 1_554
Na7 Na2 3.487(4) 4_654
Na7 Na2 3.487(4) 1_454
Na7 Na5 3.592(4) 2_564
Na7 Na5 3.592(4) 3_464
Na7 Na6 3.602(6) 1_545
Na7 Na4 3.667(5) 3_464
Na7 Na4 3.667(5) 2_564
